data_1520280
loop_
_publ_author_name
'Hursthouse, Michael B.'
'Coles, Simon J.'
'Tomkinson, N.'

_publ_section_title
;
 C22H25ClN2O5
;
_journal_name_full 'Crystal Structure Report Archive'
_journal_page_first 423
_journal_year 2008
_chemical_formula_sum 'C22 H25 Cl N2 O5'
_chemical_formula_weight 432.89
_space_group_IT_number 19
_symmetry_cell_setting orthorhombic
_symmetry_space_group_name_Hall 'P 2ac 2ab'
_symmetry_space_group_name_H-M 'P 21 21 21'
_atom_sites_solution_hydrogens geom
_atom_sites_solution_primary direct
_atom_sites_solution_secondary difmap
_cell_angle_alpha 90.00
_cell_angle_beta 90.00
_cell_angle_gamma 90.00
_cell_formula_units_Z 4
_cell_length_a 9.7683(2)
_cell_length_b 13.0654(2)
_cell_length_c 16.8119(4)
_cell_measurement_reflns_used 44602
_cell_measurement_temperature 120(2)
_cell_measurement_theta_max 27.48
_cell_measurement_theta_min 2.91
_cell_volume 2145.65(7)
_computing_cell_refinement 'DENZO, COLLECT'
_computing_data_reduction 'DENZO, COLLECT'
_computing_molecular_graphics 'PLATON (Spek, 2003)'
_computing_structure_refinement 'SHELXL-97 (Sheldrick, 1997)'
_computing_structure_solution 'SHELXS-97 (Sheldrick, 1997)'
_diffrn_ambient_temperature 120(2)
_diffrn_detector_area_resol_mean 9.091
_diffrn_measured_fraction_theta_full 0.994
_diffrn_measured_fraction_theta_max 0.994
_diffrn_measurement_device_type 'Bruker-Nonius KappaCCD Area Detector'
_diffrn_measurement_method '\f and \w scans'
_diffrn_radiation_monochromator graphite
_diffrn_radiation_source 'Bruker-Nonius FR591 rotating anode'
_diffrn_radiation_type MoK\a
_diffrn_radiation_wavelength 0.71073
_diffrn_reflns_av_R_equivalents 0.0487
_diffrn_reflns_av_sigmaI/netI 0.0419
_diffrn_reflns_limit_h_max 12
_diffrn_reflns_limit_h_min -12
_diffrn_reflns_limit_k_max 16
_diffrn_reflns_limit_k_min -16
_diffrn_reflns_limit_l_max 21
_diffrn_reflns_limit_l_min -21
_diffrn_reflns_number 20476
_diffrn_reflns_theta_full 27.49
_diffrn_reflns_theta_max 27.49
_diffrn_reflns_theta_min 3.12
_exptl_absorpt_coefficient_mu 0.214
_exptl_absorpt_correction_T_max 0.9584
_exptl_absorpt_correction_T_min 0.9288
_exptl_absorpt_correction_type multi-scan
_exptl_absorpt_process_details 'SADABS V2.10 (Sheldrick, G.M., 2003)'
_exptl_crystal_colour colourless
_exptl_crystal_density_diffrn 1.340
_exptl_crystal_density_method 'not measured'
_exptl_crystal_description block
_exptl_crystal_F_000 912
_exptl_crystal_size_max 0.35
_exptl_crystal_size_mid 0.25
_exptl_crystal_size_min 0.20
_refine_diff_density_max 0.382
_refine_diff_density_min -0.460
_refine_diff_density_rms 0.047
_refine_ls_abs_structure_details 'Flack H D (1983), Acta Cryst. A39, 876-881'
_refine_ls_abs_structure_Flack -0.04(6)
_refine_ls_extinction_method none
_refine_ls_goodness_of_fit_ref 1.038
_refine_ls_hydrogen_treatment constr
_refine_ls_matrix_type full
_refine_ls_number_parameters 293
_refine_ls_number_reflns 4898
_refine_ls_number_restraints 0
_refine_ls_restrained_S_all 1.038
_refine_ls_R_factor_all 0.0490
_refine_ls_R_factor_gt 0.0418
_refine_ls_shift/su_max 0.013
_refine_ls_shift/su_mean 0.001
_refine_ls_structure_factor_coef Fsqd
_refine_ls_weighting_details 'calc w=1/[\s^2^(Fo^2^)+(0.0539P)^2^+0.6403P] where P=(Fo^2^+2Fc^2^)/3'
_refine_ls_weighting_scheme calc
_refine_ls_wR_factor_gt 0.1007
_refine_ls_wR_factor_ref 0.1051
_reflns_number_gt 4406
_reflns_number_total 4898
_reflns_threshold_expression >2sigma(I)
_cod_data_source_file eCrystal-423.cif
_cod_data_source_block 2007src1354
_cod_depositor_comments
;
Citation :
Hursthouse, Michael B. and Coles, Simon J. and Tomkinson, N. (2008) 
University of Southampton, Crystal Structure Report Archive. 
(doi:10.5258/ecrystals/423)

More at:
http://ecrystals.chem.soton.ac.uk/423/

The following automatic conversions were performed:

'_symmetry_cell_setting' value 'Orthorhombic' changed to
'orthorhombic' according to the built-in table from CIF Core
dictionary named 'cif_core.dic' version 2.4.1 from 2010-06-29.

Automatic conversion script
Id: cif_fix_values 3392 2015-05-12 13:50:21Z andrius 
;
_cod_original_sg_symbol_H-M P2(1)2(1)2(1)
_cod_database_code 1520280

loop_
_symmetry_equiv_pos_as_xyz
'x, y, z'
'-x+1/2, -y, z+1/2'
'-x, y+1/2, -z+1/2'
'x+1/2, -y+1/2, -z'

loop_
_atom_site_label
_atom_site_type_symbol
_atom_site_fract_x
_atom_site_fract_y
_atom_site_fract_z
_atom_site_U_iso_or_equiv
_atom_site_adp_type
_atom_site_occupancy
_atom_site_symmetry_multiplicity
_atom_site_calc_flag
_atom_site_refinement_flags
_atom_site_disorder_assembly
_atom_site_disorder_group
O2 O 0.6173(3) 0.0423(3) 0.03264(16) 0.1014(10) Uani 1 1 d . A .
O3 O 0.4875(3) -0.06810(18) 0.11211(12) 0.0725(7) Uani 1 1 d . A .
O4 O 0.7061(4) -0.0371(3) 0.1332(4) 0.098(3) Uani 0.585(6) 1 d P A 1
O5 O 0.5659(8) 0.1010(3) 0.1519(4) 0.109(3) Uani 0.585(6) 1 d P A 1
O4' O 0.4387(6) 0.0837(3) 0.1152(3) 0.0543(18) Uani 0.415(6) 1 d P A 2
O5' O 0.6277(7) 0.0367(5) 0.1868(3) 0.073(3) Uani 0.415(6) 1 d P A 2
Cl1 Cl 0.57542(7) 0.01509(4) 0.10899(3) 0.04143(16) Uani 1 1 d . . .
C1 C 0.11480(18) 0.21191(14) 0.26738(11) 0.0200(4) Uani 1 1 d . . .
C2 C 0.0533(2) 0.19968(14) 0.34222(11) 0.0231(4) Uani 1 1 d . . .
H2 H 0.0855 0.2384 0.3862 0.028 Uiso 1 1 calc R . .
C3 C -0.0542(2) 0.13146(15) 0.35250(12) 0.0269(4) Uani 1 1 d . . .
H3 H -0.0945 0.1227 0.4035 0.032 Uiso 1 1 calc R . .
C4 C -0.1027(2) 0.07601(15) 0.28788(12) 0.0267(4) Uani 1 1 d . . .
H4 H -0.1764 0.0294 0.2947 0.032 Uiso 1 1 calc R . .
C5 C -0.0437(2) 0.08842(15) 0.21310(12) 0.0255(4) Uani 1 1 d . . .
H5 H -0.0777 0.0505 0.1691 0.031 Uiso 1 1 calc R . .
C6 C 0.06416(19) 0.15575(14) 0.20250(11) 0.0224(4) Uani 1 1 d . . .
H6 H 0.1040 0.1640 0.1513 0.027 Uiso 1 1 calc R . .
C7 C 0.23636(19) 0.27574(14) 0.26168(11) 0.0212(4) Uani 1 1 d . . .
H7 H 0.2645 0.3096 0.3089 0.025 Uiso 1 1 calc R . .
C8 C 0.31366(19) 0.29187(14) 0.19589(11) 0.0212(4) Uani 1 1 d . . .
H8 H 0.2830 0.2721 0.1445 0.025 Uiso 1 1 calc R . .
C9 C 0.44275(19) 0.33980(13) 0.20745(10) 0.0194(4) Uani 1 1 d . . .
H9 H 0.4610 0.3670 0.2588 0.023 Uiso 1 1 calc R . .
C10 C 0.68159(19) 0.38102(14) 0.17608(10) 0.0184(4) Uani 1 1 d . . .
C11 C 0.6897(2) 0.49468(14) 0.19458(11) 0.0227(4) Uani 1 1 d . . .
H11A H 0.7835 0.5123 0.2101 0.034 Uiso 1 1 calc R . .
H11B H 0.6270 0.5110 0.2383 0.034 Uiso 1 1 calc R . .
H11C H 0.6639 0.5340 0.1473 0.034 Uiso 1 1 calc R . .
C12 C 0.7318(2) 0.31634(15) 0.24584(11) 0.0266(4) Uani 1 1 d . . .
H12A H 0.7093 0.2443 0.2362 0.040 Uiso 1 1 calc R . .
H12B H 0.6870 0.3393 0.2949 0.040 Uiso 1 1 calc R . .
H12C H 0.8312 0.3239 0.2512 0.040 Uiso 1 1 calc R . .
C13 C 0.8986(2) 0.37401(17) 0.09247(13) 0.0298(4) Uani 1 1 d . . .
H13A H 0.9266 0.3547 0.0385 0.045 Uiso 1 1 calc R . .
H13B H 0.9509 0.3340 0.1313 0.045 Uiso 1 1 calc R . .
H13C H 0.9163 0.4471 0.1008 0.045 Uiso 1 1 calc R . .
C14 C 0.6742(2) 0.31622(13) 0.04404(10) 0.0206(4) Uani 1 1 d . . .
C15 C 0.52595(19) 0.31830(13) 0.06978(11) 0.0195(4) Uani 1 1 d . . .
H15 H 0.4857 0.2481 0.0662 0.023 Uiso 1 1 calc R . .
C16 C 0.44181(19) 0.39368(14) 0.01860(11) 0.0229(4) Uani 1 1 d . . .
H16A H 0.4419 0.3691 -0.0371 0.027 Uiso 1 1 calc R . .
H16B H 0.3458 0.3930 0.0375 0.027 Uiso 1 1 calc R . .
C17 C 0.49308(18) 0.50235(15) 0.01983(11) 0.0219(4) Uani 1 1 d . . .
C18 C 0.6130(2) 0.53096(14) -0.01999(11) 0.0241(4) Uani 1 1 d . . .
H18 H 0.6601 0.4820 -0.0516 0.029 Uiso 1 1 calc R . .
C19 C 0.6641(2) 0.63030(16) -0.01392(12) 0.0314(5) Uani 1 1 d . . .
H19 H 0.7465 0.6483 -0.0405 0.038 Uiso 1 1 calc R . .
C20 C 0.5946(3) 0.70292(15) 0.03100(12) 0.0349(5) Uani 1 1 d . . .
H20 H 0.6296 0.7705 0.0357 0.042 Uiso 1 1 calc R . .
C21 C 0.4745(3) 0.67614(17) 0.06875(13) 0.0365(5) Uani 1 1 d . . .
H21 H 0.4256 0.7259 0.0986 0.044 Uiso 1 1 calc R . .
C22 C 0.4244(2) 0.57691(16) 0.06338(12) 0.0313(4) Uani 1 1 d . . .
H22 H 0.3418 0.5596 0.0899 0.038 Uiso 1 1 calc R . .
N1 N 0.53782(16) 0.34978(11) 0.15427(9) 0.0179(3) Uani 1 1 d . . .
N2 N 0.75301(16) 0.35365(11) 0.10258(9) 0.0205(3) Uani 1 1 d . . .
O1 O 0.71343(15) 0.28891(10) -0.02224(8) 0.0268(3) Uani 1 1 d . . .

loop_
_atom_site_aniso_label
_atom_site_aniso_U_11
_atom_site_aniso_U_22
_atom_site_aniso_U_33
_atom_site_aniso_U_23
_atom_site_aniso_U_13
_atom_site_aniso_U_12
O2 0.0617(15) 0.158(3) 0.0845(17) 0.0679(18) 0.0284(13) -0.0045(16)
O3 0.0947(17) 0.0801(15) 0.0426(11) 0.0020(10) -0.0025(11) -0.0513(13)
O4 0.061(3) 0.058(3) 0.174(6) 0.070(3) -0.073(3) -0.023(2)
O5 0.151(6) 0.046(2) 0.130(5) -0.032(3) 0.046(5) -0.026(3)
O4' 0.058(3) 0.039(2) 0.066(3) 0.018(2) 0.016(3) 0.023(2)
O5' 0.082(4) 0.064(4) 0.072(3) 0.027(3) -0.053(3) -0.051(4)
Cl1 0.0595(4) 0.0290(2) 0.0358(3) 0.0136(2) -0.0134(3) -0.0118(3)
C1 0.0171(8) 0.0213(8) 0.0216(8) 0.0010(7) 0.0021(7) 0.0035(7)
C2 0.0211(9) 0.0285(9) 0.0195(8) -0.0008(7) 0.0030(7) 0.0023(8)
C3 0.0231(10) 0.0332(10) 0.0245(9) 0.0016(8) 0.0072(8) 0.0017(8)
C4 0.0197(9) 0.0286(10) 0.0317(10) 0.0052(8) 0.0017(8) -0.0035(8)
C5 0.0221(9) 0.0292(9) 0.0252(9) -0.0016(8) -0.0019(8) -0.0021(8)
C6 0.0190(9) 0.0270(9) 0.0212(8) 0.0010(7) 0.0004(7) 0.0016(7)
C7 0.0203(9) 0.0217(8) 0.0218(9) -0.0021(7) -0.0016(7) 0.0009(7)
C8 0.0222(9) 0.0241(9) 0.0174(8) -0.0024(7) -0.0012(7) -0.0013(7)
C9 0.0217(9) 0.0204(8) 0.0162(8) -0.0024(7) 0.0000(7) -0.0001(7)
C10 0.0169(9) 0.0200(8) 0.0184(8) 0.0008(7) -0.0002(7) -0.0018(7)
C11 0.0227(9) 0.0214(9) 0.0242(8) -0.0033(7) -0.0021(7) -0.0032(7)
C12 0.0242(10) 0.0308(10) 0.0247(10) 0.0039(8) -0.0038(8) 0.0023(8)
C13 0.0181(10) 0.0363(11) 0.0350(11) 0.0001(9) 0.0049(8) -0.0008(8)
C14 0.0263(10) 0.0161(8) 0.0194(9) 0.0020(7) 0.0018(7) 0.0000(7)
C15 0.0222(9) 0.0194(8) 0.0168(8) -0.0038(7) -0.0005(7) -0.0043(7)
C16 0.0188(9) 0.0312(9) 0.0187(8) 0.0007(7) -0.0029(7) -0.0051(7)
C17 0.0219(9) 0.0248(9) 0.0190(8) 0.0022(7) -0.0040(7) 0.0035(7)
C18 0.0284(10) 0.0224(9) 0.0216(8) 0.0020(7) 0.0019(8) 0.0009(7)
C19 0.0406(12) 0.0274(10) 0.0263(10) 0.0057(8) -0.0010(9) -0.0058(9)
C20 0.0567(15) 0.0195(9) 0.0287(10) 0.0026(8) -0.0126(10) 0.0029(9)
C21 0.0491(14) 0.0296(10) 0.0308(10) -0.0043(9) -0.0064(10) 0.0180(10)
C22 0.0290(11) 0.0391(11) 0.0258(9) 0.0015(8) 0.0025(9) 0.0118(9)
N1 0.0183(8) 0.0183(7) 0.0171(7) -0.0005(6) -0.0009(6) -0.0021(6)
N2 0.0196(8) 0.0198(7) 0.0222(8) -0.0020(6) 0.0042(6) -0.0003(6)
O1 0.0343(8) 0.0263(7) 0.0200(6) -0.0028(5) 0.0067(6) 0.0030(6)

loop_
_atom_type_symbol
_atom_type_description
_atom_type_scat_dispersion_real
_atom_type_scat_dispersion_imag
_atom_type_scat_source
C C 0.0033 0.0016 'International Tables Vol C Tables 4.2.6.8 and 6.1.1.4'
H H 0.0000 0.0000 'International Tables Vol C Tables 4.2.6.8 and 6.1.1.4'
N N 0.0061 0.0033 'International Tables Vol C Tables 4.2.6.8 and 6.1.1.4'
O O 0.0106 0.0060 'International Tables Vol C Tables 4.2.6.8 and 6.1.1.4'
Cl Cl 0.1484 0.1585 'International Tables Vol C Tables 4.2.6.8 and 6.1.1.4'

loop_
_geom_angle_atom_site_label_1
_geom_angle_atom_site_label_2
_geom_angle_atom_site_label_3
_geom_angle
_geom_angle_site_symmetry_1
_geom_angle_site_symmetry_3
O5 Cl1 O3 126.5(3) . .
O5 Cl1 O2 107.6(3) . .
O3 Cl1 O2 114.63(17) . .
O5 Cl1 O5' 50.7(4) . .
O3 Cl1 O5' 109.9(2) . .
O2 Cl1 O5' 133.4(3) . .
O5 Cl1 O4 107.1(4) . .
O3 Cl1 O4 99.22(18) . .
O2 Cl1 O4 96.6(3) . .
O5' Cl1 O4 62.6(3) . .
O5 Cl1 O4' 56.0(3) . .
O3 Cl1 O4' 85.4(2) . .
O2 Cl1 O4' 99.3(2) . .
O5' Cl1 O4' 97.3(4) . .
O4 Cl1 O4' 159.8(3) . .
C2 C1 C6 119.08(17) . .
C2 C1 C7 118.29(17) . .
C6 C1 C7 122.41(17) . .
C3 C2 C1 120.57(17) . .
C2 C3 C4 119.69(18) . .
C3 C4 C5 120.30(18) . .
C6 C5 C4 120.34(18) . .
C5 C6 C1 120.01(17) . .
C8 C7 C1 126.70(17) . .
C7 C8 C9 116.81(16) . .
N1 C9 C8 125.86(16) . .
N2 C10 N1 99.93(13) . .
N2 C10 C11 112.76(15) . .
N1 C10 C11 111.28(15) . .
N2 C10 C12 111.13(15) . .
N1 C10 C12 109.64(15) . .
C11 C10 C12 111.54(15) . .
O1 C14 N2 126.22(18) . .
O1 C14 C15 124.23(17) . .
N2 C14 C15 109.46(15) . .
N1 C15 C14 101.79(14) . .
N1 C15 C16 113.46(15) . .
C14 C15 C16 111.20(15) . .
C17 C16 C15 114.62(15) . .
C22 C17 C18 117.90(18) . .
C22 C17 C16 120.49(17) . .
C18 C17 C16 121.57(17) . .
C19 C18 C17 120.89(19) . .
C20 C19 C18 120.0(2) . .
C21 C20 C19 119.50(19) . .
C20 C21 C22 120.4(2) . .
C21 C22 C17 121.2(2) . .
C9 N1 C15 125.23(15) . .
C9 N1 C10 121.80(15) . .
C15 N1 C10 112.38(14) . .
C14 N2 C13 122.76(16) . .
C14 N2 C10 115.78(15) . .
C13 N2 C10 121.28(15) . .

loop_
_geom_bond_atom_site_label_1
_geom_bond_atom_site_label_2
_geom_bond_distance
_geom_bond_site_symmetry_2
O2 Cl1 1.393(2) .
O3 Cl1 1.386(2) .
O4 Cl1 1.503(4) .
O5 Cl1 1.337(4) .
O4' Cl1 1.612(4) .
O5' Cl1 1.433(5) .
C1 C2 1.403(2) .
C1 C6 1.405(3) .
C1 C7 1.454(3) .
C2 C3 1.388(3) .
C3 C4 1.389(3) .
C4 C5 1.392(3) .
C5 C6 1.384(3) .
C7 C8 1.356(3) .
C8 C9 1.421(3) .
C9 N1 1.296(2) .
C10 N2 1.463(2) .
C10 N1 1.508(2) .
C10 C11 1.519(3) .
C10 C12 1.526(3) .
C13 N2 1.457(2) .
C14 O1 1.231(2) .
C14 N2 1.342(2) .
C14 C15 1.512(3) .
C15 N1 1.483(2) .
C15 C16 1.545(3) .
C16 C17 1.506(3) .
C17 C22 1.391(3) .
C17 C18 1.400(3) .
C18 C19 1.395(3) .
C19 C20 1.390(3) .
C20 C21 1.380(4) .
C21 C22 1.388(3) .
